data_7713113
loop_
_publ_author_name
'Zhang, Xu'
'Liu, Dongyan'
'Yu, Jiahui'
'Li, Xin'
'Zheng, Hanwen'
'Zhou, Yanan'
'Huang, Cui-Ying'
'Zhu, Yanyu'
'Jiao, Cheng--Qi'
'Sun, Zhen-Gang'

_publ_section_title
;
 Highly pH-stable lanthanide MOFs: tunable luminescence and ratiometric
 luminescent probe for sulfamethazine
;
_journal_name_full 'Dalton Transactions'
_journal_paper_doi 10.1039/D3DT01117H
_journal_year 2023
_chemical_formula_moiety 'C11 H13 F N O10 P2 Tb, 2(H2 O)'
_chemical_formula_sum 'C11 H17 F N O12 P2 Tb'
_chemical_formula_weight 595.11
_space_group_crystal_system monoclinic
_space_group_IT_number 15
_space_group_name_Hall '-C 2yc'
_space_group_name_H-M_alt 'C 1 2/c 1'
_atom_sites_solution_hydrogens mixed
_atom_sites_solution_primary direct
_audit_creation_date 2023-05-08
_audit_creation_method
;
Olex2 1.2
(compiled 2018.05.29 svn.r3508 for OlexSys, GUI svn.r5506)
;
_audit_update_record
;
2023-05-16 deposited with the CCDC.	2023-05-18 downloaded from the CCDC.
;
_cell_angle_alpha 90
_cell_angle_beta 125.399(5)
_cell_angle_gamma 90
_cell_formula_units_Z 8
_cell_length_a 29.0892(16)
_cell_length_b 8.8694(5)
_cell_length_c 17.2574(9)
_cell_measurement_reflns_used 5528
_cell_measurement_temperature 296.15(10)
_cell_measurement_theta_max 25.0790
_cell_measurement_theta_min 2.3540
_cell_volume 3629.4(4)
_computing_cell_refinement 'CrysAlisPro 1.171.42.85a (Rigaku OD, 2023)'
_computing_data_collection 'CrysAlisPro 1.171.42.85a (Rigaku OD, 2023)'
_computing_data_reduction 'CrysAlisPro 1.171.42.85a (Rigaku OD, 2023)'
_computing_molecular_graphics 'Olex2 (Dolomanov et al., 2009)'
_computing_publication_material 'Olex2 (Dolomanov et al., 2009)'
_computing_structure_refinement 'ShelXL (Sheldrick, 2015)'
_computing_structure_solution 'ShelXS-1997 (Sheldrick, 2008)'
_diffrn_ambient_environment air
_diffrn_ambient_temperature 296.15(10)
_diffrn_detector 'CCD plate'
_diffrn_measured_fraction_theta_full 0.970
_diffrn_measured_fraction_theta_max 0.970
_diffrn_measurement_details
;
List of Runs (angles in degrees, time in seconds):

  # Type    Start    End  Width  t~exp~   \w     \q     \k     \f   Frames
#--------------------------------------------------------------------------
  1  \w      0.26 183.26   0.50    4.00    --   27.00  73.75 -25.74  366
  2  \w     -4.74 127.26   0.50    4.00    --   33.00  73.75  62.26  264
  3  \w     -2.74  69.26   0.50    4.00    --   33.00  73.75 154.26  144
;
_diffrn_measurement_device 'abstract diffractometer'
_diffrn_measurement_device_type 'Bruker APEX-II CCD'
_diffrn_measurement_method '\f and \w scans'
_diffrn_orient_matrix_type 'CrysAlisPro convention (1999,Acta A55,543-557)'
_diffrn_orient_matrix_UB_11 0.0284103000
_diffrn_orient_matrix_UB_12 0.0338133000
_diffrn_orient_matrix_UB_13 0.0179177000
_diffrn_orient_matrix_UB_21 0.0097890000
_diffrn_orient_matrix_UB_22 0.0506079000
_diffrn_orient_matrix_UB_23 -0.0218957000
_diffrn_orient_matrix_UB_31 -0.0280731000
_diffrn_orient_matrix_UB_32 0.0518159000
_diffrn_orient_matrix_UB_33 0.0097225000
_diffrn_radiation_monochromator graphite
_diffrn_radiation_probe x-ray
_diffrn_radiation_type MoK\a
_diffrn_radiation_wavelength 0.71073
_diffrn_reflns_av_R_equivalents 0.0778
_diffrn_reflns_av_unetI/netI 0.0645
_diffrn_reflns_Laue_measured_fraction_full 0.970
_diffrn_reflns_Laue_measured_fraction_max 0.970
_diffrn_reflns_limit_h_max 34
_diffrn_reflns_limit_h_min -34
_diffrn_reflns_limit_k_max 6
_diffrn_reflns_limit_k_min -10
_diffrn_reflns_limit_l_max 20
_diffrn_reflns_limit_l_min -20
_diffrn_reflns_number 8555
_diffrn_reflns_point_group_measured_fraction_full 0.970
_diffrn_reflns_point_group_measured_fraction_max 0.970
_diffrn_reflns_theta_full 25.044
_diffrn_reflns_theta_max 25.044
_diffrn_reflns_theta_min 2.361
_diffrn_source 'fine-focus sealed X-ray tube'
_diffrn_source_type 'Enhance (Mo) X-ray Source'
_diffrn_standards_number 0
_exptl_absorpt_coefficient_mu 4.148
_exptl_absorpt_correction_T_max 0.04468
_exptl_absorpt_correction_T_min 0.02634
_exptl_absorpt_correction_type none
_exptl_absorpt_process_details
;
CrysAlisPro 1.171.42.85a (Rigaku Oxford Diffraction, 2023)
Spherical absorption correction
using equivalent radius and absorption coefficient.
Empirical absorption correction using spherical harmonics,
implemented in SCALE3 ABSPACK scaling algorithm.
;
_exptl_crystal_colour 'clear light colourless'
_exptl_crystal_colour_lustre clear
_exptl_crystal_colour_modifier light
_exptl_crystal_colour_primary colourless
_exptl_crystal_density_diffrn 2.178
_exptl_crystal_description block
_exptl_crystal_F_000 2320
_exptl_crystal_size_max 0.145
_exptl_crystal_size_mid 0.052
_exptl_crystal_size_min 0.042
_exptl_crystal_size_rad 0.400
_refine_diff_density_max 1.455
_refine_diff_density_min -2.386
_refine_diff_density_rms 0.204
_refine_ls_extinction_method none
_refine_ls_goodness_of_fit_ref 1.050
_refine_ls_hydrogen_treatment constr
_refine_ls_matrix_type full
_refine_ls_number_parameters 243
_refine_ls_number_reflns 3130
_refine_ls_number_restraints 63
_refine_ls_restrained_S_all 1.042
_refine_ls_R_factor_all 0.0934
_refine_ls_R_factor_gt 0.0750
_refine_ls_shift/su_max 0.000
_refine_ls_shift/su_mean 0.000
_refine_ls_structure_factor_coef Fsqd
_refine_ls_weighting_details 'w=1/[\s^2^(Fo^2^)+(0.0130P)^2^+352.3873P] where P=(Fo^2^+2Fc^2^)/3'
_refine_ls_weighting_scheme calc
_refine_ls_wR_factor_gt 0.1450
_refine_ls_wR_factor_ref 0.1536
_reflns_Friedel_coverage 0.000
_reflns_number_gt 2707
_reflns_number_total 3130
_reflns_threshold_expression 'I > 2\s(I)'
_twin_special_details
;
Component 2 rotated by 2.8181\% 
around [-0.01 -0.00 1.00] (reciprocal) or [0.00 -0.02 1.00] (direct)
;
_cod_data_source_file d3dt01117h2.cif
_cod_data_source_block szg289
_cod_database_code 7713113
_shelx_shelxl_version_number 2016/6
_chemical_oxdiff_formula 'C11 H10 N O'
_shelx_space_group_comment
;
The symmetry employed for this shelxl refinement is uniquely defined
by the following loop, which should always be used as a source of
symmetry information in preference to the above space-group names.
They are only intended as comments.
;
_shelx_estimated_absorpt_t_max 0.845
_shelx_estimated_absorpt_t_min 0.585
_olex2_refinement_description
;
1. Fixed Uiso
 At 1.2 times of:
  All C(H) groups, All C(H,H) groups, All N(H) groups
 At 1.5 times of:
  All O(H) groups, All O(H,H) groups
2. Uiso/Uaniso restraints and constraints
C8 \\sim C9 \\sim C7 \\sim C4 \\sim C3 \\sim C5 \\sim C6 \\sim C2 \\sim C1
\\sim C10 \\sim C11: within 1.7A with sigma of 0.04 and sigma for terminal
atoms of 0.08
Uanis(O3) \\sim Ueq: with sigma of 0.005 and sigma for terminal atoms of 0.01
Uanis(C11) \\sim Ueq: with sigma of 0.01 and sigma for terminal atoms of 0.02
3. Rigid body (RIGU) restrains
 C7, C8
 with sigma for 1-2 distances of 0.004 and sigma for 1-3 distances of 0.004
4.a Riding coordinates:
 O11(H11A,H11B), O12(H12A,H12B)
4.b Ternary CH refined with riding coordinates:
 N1(H1)
4.c Secondary CH2 refined with riding coordinates:
 C1(H1A,H1B), C2(H2A,H2B), C3(H3A,H3B)
4.d Aromatic/amide H refined with riding coordinates:
 C9(H9), C5(H5), C6(H6A), C8(H8)
4.e Fitted hexagon refined as free rotating group:
 C9(C4,C5,C6,C7,C8)
4.f Idealised tetrahedral OH refined as rotating group:
 O3(H3), O6(H6)
;
_olex2_submission_special_instructions 'No special instructions were received'
_oxdiff_exptl_absorpt_empirical_details
;
Empirical correction (ABSPACK) includes:
- Absorption correction using spherical harmonics
- Frame scaling
;
_oxdiff_exptl_absorpt_empirical_full_max 1.263
_oxdiff_exptl_absorpt_empirical_full_min 0.807
_oxdiff_twin_integration_method simultaneous
_oxdiff_twin_items 2

loop_
_space_group_symop_operation_xyz
'x, y, z'
'-x, y, -z+1/2'
'x+1/2, y+1/2, z'
'-x+1/2, y+1/2, -z+1/2'
'-x, -y, -z'
'x, -y, z-1/2'
'-x+1/2, -y+1/2, -z'
'x+1/2, -y+1/2, z-1/2'

loop_
_atom_site_label
_atom_site_type_symbol
_atom_site_fract_x
_atom_site_fract_y
_atom_site_fract_z
_atom_site_U_iso_or_equiv
_atom_site_adp_type
_atom_site_occupancy
_atom_site_site_symmetry_order
_atom_site_calc_flag
_atom_site_refinement_flags_posn
_atom_site_refinement_flags_adp
_atom_site_refinement_flags_occupancy
_atom_site_disorder_assembly
_atom_site_disorder_group
Tb1 Tb 0.24791(3) 0.86309(7) 0.11913(4) 0.0198(2) Uani 1 1 d . . . . .
P1 P 0.23055(17) 1.0449(4) -0.0717(2) 0.0226(8) Uani 1 1 d . . . . .
P2 P 0.13149(16) 0.7373(4) -0.1190(2) 0.0237(8) Uani 1 1 d . . . . .
F1 F -0.1071(5) 1.3165(14) -0.4280(11) 0.079(4) Uani 1 1 d . . . . .
O2 O 0.2430(4) 0.8895(11) -0.0881(6) 0.027(2) Uani 1 1 d . . . . .
O1 O 0.2381(5) 1.0719(11) 0.0217(7) 0.034(3) Uani 1 1 d . . . . .
O3 O 0.2647(5) 1.1629(10) -0.0869(7) 0.028(2) Uani 1 1 d . U . . .
H3 H 0.276339 1.229712 -0.046886 0.042 Uiso 1 1 calc GR . . . .
O5 O 0.1654(4) 0.6469(12) -0.1419(7) 0.031(2) Uani 1 1 d . . . . .
O4 O 0.1631(4) 0.8232(11) -0.0266(7) 0.027(2) Uani 1 1 d . . . . .
O6 O 0.0822(5) 0.6444(13) -0.1313(7) 0.037(3) Uani 1 1 d . . . . .
H6 H 0.085500 0.642803 -0.080851 0.055 Uiso 1 1 calc GR . . . .
O7 O 0.3070(4) 0.7283(11) 0.2723(7) 0.028(2) Uani 1 1 d . . . . .
O8 O 0.1933(5) 0.7333(12) 0.1673(7) 0.033(3) Uani 1 1 d . . . . .
O9 O 0.1953(5) 0.5555(10) 0.2597(7) 0.028(2) Uani 1 1 d . . . . .
O10 O 0.3080(4) 0.5441(11) 0.3621(7) 0.029(2) Uani 1 1 d . . . . .
N1 N 0.1246(5) 0.9641(14) -0.2393(8) 0.026(3) Uani 1 1 d . . . . .
H1 H 0.153054 0.898372 -0.235180 0.031 Uiso 1 1 calc R . . . .
C1 C 0.1567(6) 1.0894(16) -0.1695(12) 0.033(4) Uani 1 1 d . U . . .
H1A H 0.136779 1.118037 -0.142108 0.040 Uiso 1 1 calc R . . . .
H1B H 0.156636 1.176014 -0.203863 0.040 Uiso 1 1 calc R . . . .
C2 C 0.0915(6) 0.8658(19) -0.2170(10) 0.032(3) Uani 1 1 d . U . . .
H2A H 0.064707 0.807669 -0.273313 0.038 Uiso 1 1 calc R . . . .
H2B H 0.069912 0.930823 -0.203852 0.038 Uiso 1 1 calc R . . . .
C3 C 0.0883(8) 1.023(2) -0.3416(11) 0.041(4) Uani 1 1 d . U . . .
H3A H 0.110473 1.092491 -0.350984 0.049 Uiso 1 1 calc R . . . .
H3B H 0.077379 0.939428 -0.385120 0.049 Uiso 1 1 calc R . . . .
C9 C 0.0382(4) 1.2525(10) -0.3383(7) 0.044(4) Uani 1 1 d . U . . .
H9 H 0.072325 1.304367 -0.306184 0.052 Uiso 1 1 calc R . . . .
C4 C 0.0359(3) 1.1029(10) -0.3642(7) 0.030(3) Uani 1 1 d G U . . .
C5 C -0.0150(4) 1.0254(9) -0.4122(7) 0.031(3) Uani 1 1 d G U . . .
H5 H -0.016565 0.925254 -0.429544 0.037 Uiso 1 1 calc R . . . .
C6 C -0.0636(3) 1.0976(12) -0.4342(7) 0.045(4) Uani 1 1 d G U . . .
H6A H -0.097719 1.045738 -0.466301 0.053 Uiso 1 1 calc R . . . .
C7 C -0.0613(4) 1.2472(12) -0.4083(8) 0.049(4) Uani 1 1 d G U . . .
C8 C -0.0104(5) 1.3247(9) -0.3603(8) 0.052(5) Uani 1 1 d G U . . .
H8 H -0.008831 1.424852 -0.342943 0.063 Uiso 1 1 calc R . . . .
C10 C 0.2194(7) 0.6413(17) 0.2374(9) 0.027(3) Uani 1 1 d . U . . .
C11 C 0.2836(6) 0.6357(16) 0.2961(9) 0.024(3) Uani 1 1 d . U . . .
O11 O 0.0806(6) 0.6581(18) 0.0168(9) 0.065(4) Uani 1 1 d . . . . .
H11A H 0.114071 0.663427 0.068728 0.097 Uiso 1 1 d R . . . .
H11B H 0.057871 0.621927 0.026688 0.097 Uiso 1 1 d R . . . .
O12 O 0.0844(7) 0.6008(18) -0.3796(11) 0.082(5) Uani 1 1 d . . . . .
H12A H 0.070826 0.613605 -0.438111 0.123 Uiso 1 1 d R . . . .
H12B H 0.109826 0.671515 -0.349371 0.123 Uiso 1 1 d R . . . .

loop_
_atom_site_aniso_label
_atom_site_aniso_U_11
_atom_site_aniso_U_22
_atom_site_aniso_U_33
_atom_site_aniso_U_23
_atom_site_aniso_U_13
_atom_site_aniso_U_12
Tb1 0.0281(4) 0.0139(3) 0.0215(3) -0.0002(3) 0.0167(3) 0.0000(3)
P1 0.032(2) 0.0151(18) 0.0240(17) -0.0005(14) 0.0183(16) 0.0003(15)
P2 0.026(2) 0.023(2) 0.0243(17) -0.0014(15) 0.0162(16) -0.0041(16)
F1 0.041(7) 0.067(9) 0.126(11) 0.009(8) 0.046(8) 0.014(6)
O2 0.028(6) 0.021(6) 0.030(5) -0.006(4) 0.016(5) -0.003(4)
O1 0.062(8) 0.019(5) 0.039(6) -0.003(5) 0.040(6) -0.002(5)
O3 0.047(6) 0.011(5) 0.033(5) -0.007(4) 0.027(4) -0.003(4)
O5 0.035(6) 0.028(5) 0.035(5) -0.008(5) 0.023(5) -0.006(5)
O4 0.029(6) 0.028(6) 0.033(5) 0.007(4) 0.023(5) 0.005(4)
O6 0.044(7) 0.038(6) 0.040(6) -0.010(6) 0.030(5) -0.019(6)
O7 0.035(6) 0.024(6) 0.033(5) 0.005(4) 0.025(5) 0.006(5)
O8 0.042(7) 0.032(6) 0.029(5) 0.011(5) 0.023(5) 0.005(5)
O9 0.041(7) 0.013(5) 0.035(5) 0.001(4) 0.025(5) -0.008(4)
O10 0.036(6) 0.020(5) 0.029(5) 0.007(4) 0.018(5) 0.002(5)
N1 0.019(7) 0.025(6) 0.033(6) 0.001(5) 0.016(6) -0.001(5)
C1 0.021(8) 0.013(7) 0.058(10) 0.005(7) 0.018(8) 0.007(6)
C2 0.033(9) 0.029(8) 0.041(8) -0.006(7) 0.026(7) -0.001(7)
C3 0.056(11) 0.041(10) 0.037(8) 0.020(7) 0.034(8) 0.019(8)
C9 0.042(10) 0.039(10) 0.051(9) 0.014(8) 0.027(8) 0.001(8)
C4 0.043(9) 0.024(8) 0.025(6) 0.013(6) 0.020(6) 0.006(6)
C5 0.029(8) 0.036(8) 0.031(7) 0.009(7) 0.020(7) 0.002(7)
C6 0.034(9) 0.054(11) 0.041(8) 0.018(8) 0.020(7) 0.007(8)
C7 0.032(9) 0.058(11) 0.057(10) 0.015(9) 0.026(8) 0.001(8)
C8 0.041(9) 0.032(9) 0.075(11) 0.005(8) 0.027(8) 0.009(7)
C10 0.044(9) 0.019(7) 0.029(7) 0.003(6) 0.027(7) 0.010(7)
C11 0.035(7) 0.015(5) 0.023(5) -0.007(5) 0.018(5) -0.004(5)
O11 0.058(9) 0.095(12) 0.048(7) -0.002(8) 0.034(7) -0.009(9)
O12 0.086(13) 0.075(12) 0.071(10) -0.008(9) 0.038(9) -0.024(10)

loop_
_atom_type_symbol
_atom_type_description
_atom_type_scat_dispersion_real
_atom_type_scat_dispersion_imag
_atom_type_scat_source
C C 0.0033 0.0016 'International Tables Vol C Tables 4.2.6.8 and 6.1.1.4'
H H 0.0000 0.0000 'International Tables Vol C Tables 4.2.6.8 and 6.1.1.4'
F F 0.0171 0.0103 'International Tables Vol C Tables 4.2.6.8 and 6.1.1.4'
N N 0.0061 0.0033 'International Tables Vol C Tables 4.2.6.8 and 6.1.1.4'
O O 0.0106 0.0060 'International Tables Vol C Tables 4.2.6.8 and 6.1.1.4'
P P 0.1023 0.0942 'International Tables Vol C Tables 4.2.6.8 and 6.1.1.4'
Tb Tb -0.1723 4.1537 'International Tables Vol C Tables 4.2.6.8 and 6.1.1.4'

loop_
_geom_angle_atom_site_label_1
_geom_angle_atom_site_label_2
_geom_angle_atom_site_label_3
_geom_angle
_geom_angle_site_symmetry_1
_geom_angle_site_symmetry_3
_geom_angle_publ_flag
O2 Tb1 O1 123.9(3) 7_565 . ?
O2 Tb1 O7 71.5(3) 7_565 . ?
O2 Tb1 O8 79.1(3) 7_565 . ?
O2 Tb1 O9 138.4(3) 7_565 4 ?
O2 Tb1 O10 146.0(3) 7_565 4 ?
O1 Tb1 O7 148.0(4) . . ?
O1 Tb1 O8 139.2(4) . . ?
O1 Tb1 O9 79.0(3) . 4 ?
O1 Tb1 O10 76.5(3) . 4 ?
O5 Tb1 O2 75.4(4) 7_565 7_565 ?
O5 Tb1 O1 79.9(4) 7_565 . ?
O5 Tb1 O7 77.6(3) 7_565 . ?
O5 Tb1 O8 140.9(4) 7_565 . ?
O5 Tb1 O9 75.7(3) 7_565 4 ?
O5 Tb1 O10 138.3(4) 7_565 4 ?
O4 Tb1 O2 78.3(3) . 7_565 ?
O4 Tb1 O1 74.8(4) . . ?
O4 Tb1 O5 123.3(3) . 7_565 ?
O4 Tb1 O7 137.1(3) . . ?
O4 Tb1 O8 78.8(3) . . ?
O4 Tb1 O9 143.2(3) . 4 ?
O4 Tb1 O10 82.6(3) . 4 ?
O8 Tb1 O7 66.3(3) . . ?
O9 Tb1 O7 73.6(3) 4 . ?
O9 Tb1 O8 106.5(3) 4 . ?
O10 Tb1 O7 106.3(3) 4 . ?
O10 Tb1 O8 69.7(4) 4 . ?
O10 Tb1 O9 66.4(3) 4 4 ?
O2 P1 O1 116.5(6) . . ?
O2 P1 O3 109.7(5) . . ?
O2 P1 C1 107.7(6) . . ?
O1 P1 O3 111.0(6) . . ?
O1 P1 C1 108.2(7) . . ?
O3 P1 C1 102.6(7) . . ?
O5 P2 O4 117.4(6) . . ?
O5 P2 O6 112.1(6) . . ?
O5 P2 C2 105.1(6) . . ?
O4 P2 O6 111.2(5) . . ?
O4 P2 C2 109.9(6) . . ?
O6 P2 C2 99.4(7) . . ?
P1 O2 Tb1 173.4(6) . 7_565 ?
P1 O1 Tb1 120.5(6) . . ?
P1 O3 H3 109.5 . . ?
P2 O5 Tb1 142.8(6) . 7_565 ?
P2 O4 Tb1 147.3(6) . . ?
P2 O6 H6 109.5 . . ?
C11 O7 Tb1 119.1(9) . . ?
C10 O8 Tb1 118.2(10) . . ?
C10 O9 Tb1 118.1(10) . 4_545 ?
C11 O10 Tb1 119.0(10) . 4_545 ?
C1 N1 H1 106.0 . . ?
C1 N1 C2 114.6(11) . . ?
C1 N1 C3 111.3(12) . . ?
C2 N1 H1 106.0 . . ?
C2 N1 C3 112.1(12) . . ?
C3 N1 H1 106.0 . . ?
P1 C1 H1A 108.4 . . ?
P1 C1 H1B 108.4 . . ?
N1 C1 P1 115.3(10) . . ?
N1 C1 H1A 108.4 . . ?
N1 C1 H1B 108.4 . . ?
H1A C1 H1B 107.5 . . ?
P2 C2 H2A 108.2 . . ?
P2 C2 H2B 108.2 . . ?
N1 C2 P2 116.4(10) . . ?
N1 C2 H2A 108.2 . . ?
N1 C2 H2B 108.2 . . ?
H2A C2 H2B 107.3 . . ?
N1 C3 H3A 109.2 . . ?
N1 C3 H3B 109.2 . . ?
H3A C3 H3B 107.9 . . ?
C4 C3 N1 112.1(11) . . ?
C4 C3 H3A 109.2 . . ?
C4 C3 H3B 109.2 . . ?
C4 C9 H9 120.0 . . ?
C4 C9 C8 120.0 . . ?
C8 C9 H9 120.0 . . ?
C9 C4 C3 120.6(10) . . ?
C9 C4 C5 120.0 . . ?
C5 C4 C3 119.4(10) . . ?
C4 C5 H5 120.0 . . ?
C4 C5 C6 120.0 . . ?
C6 C5 H5 120.0 . . ?
C5 C6 H6A 120.0 . . ?
C7 C6 C5 120.0 . . ?
C7 C6 H6A 120.0 . . ?
F1 C7 C6 120.5(10) . . ?
F1 C7 C8 119.4(10) . . ?
C8 C7 C6 120.0 . . ?
C9 C8 H8 120.0 . . ?
C7 C8 C9 120.0 . . ?
C7 C8 H8 120.0 . . ?
O8 C10 C11 118.3(13) . . ?
O9 C10 O8 123.7(15) . . ?
O9 C10 C11 118.0(13) . . ?
O7 C11 C10 116.2(12) . . ?
O10 C11 O7 126.3(14) . . ?
O10 C11 C10 117.5(13) . . ?
H11A O11 H11B 111.0 . . ?
H12A O12 H12B 105.2 . . ?

loop_
_geom_bond_atom_site_label_1
_geom_bond_atom_site_label_2
_geom_bond_distance
_geom_bond_site_symmetry_2
_geom_bond_publ_flag
Tb1 O2 2.354(9) 7_565 ?
Tb1 O1 2.404(10) . ?
Tb1 O5 2.318(10) 7_565 ?
Tb1 O4 2.312(10) . ?
Tb1 O7 2.471(10) . ?
Tb1 O8 2.463(10) . ?
Tb1 O9 2.452(10) 4 ?
Tb1 O10 2.437(10) 4 ?
P1 O2 1.493(10) . ?
P1 O1 1.514(10) . ?
P1 O3 1.567(10) . ?
P1 C1 1.850(15) . ?
P2 O5 1.491(11) . ?
P2 O4 1.508(10) . ?
P2 O6 1.557(10) . ?
P2 C2 1.797(16) . ?
F1 C7 1.319(13) . ?
O3 H3 0.8200 . ?
O6 H6 0.8200 . ?
O7 C11 1.276(17) . ?
O8 C10 1.282(17) . ?
O9 C10 1.235(17) . ?
O10 C11 1.234(17) . ?
N1 H1 0.9800 . ?
N1 C1 1.501(19) . ?
N1 C2 1.506(19) . ?
N1 C3 1.532(18) . ?
C1 H1A 0.9700 . ?
C1 H1B 0.9700 . ?
C2 H2A 0.9700 . ?
C2 H2B 0.9700 . ?
C3 H3A 0.9700 . ?
C3 H3B 0.9700 . ?
C3 C4 1.512(18) . ?
C9 H9 0.9300 . ?
C9 C4 1.3900 . ?
C9 C8 1.3900 . ?
C4 C5 1.3900 . ?
C5 H5 0.9300 . ?
C5 C6 1.3900 . ?
C6 H6A 0.9300 . ?
C6 C7 1.3900 . ?
C7 C8 1.3900 . ?
C8 H8 0.9300 . ?
C10 C11 1.53(2) . ?
O11 H11A 0.8624 . ?
O11 H11B 0.8364 . ?
O12 H12A 0.8526 . ?
O12 H12B 0.8753 . ?

loop_
_geom_torsion_atom_site_label_1
_geom_torsion_atom_site_label_2
_geom_torsion_atom_site_label_3
_geom_torsion_atom_site_label_4
_geom_torsion
_geom_torsion_site_symmetry_1
_geom_torsion_site_symmetry_2
_geom_torsion_site_symmetry_3
_geom_torsion_site_symmetry_4
_geom_torsion_publ_flag
Tb1 O7 C11 O10 168.1(10) . . . . ?
Tb1 O7 C11 C10 -12.6(15) . . . . ?
Tb1 O8 C10 O9 -170.0(10) . . . . ?
Tb1 O8 C10 C11 9.2(16) . . . . ?
Tb1 O9 C10 O8 171.1(10) 4_545 . . . ?
Tb1 O9 C10 C11 -8.2(16) 4_545 . . . ?
Tb1 O10 C11 O7 -173.7(10) 4_545 . . . ?
Tb1 O10 C11 C10 7.0(16) 4_545 . . . ?
F1 C7 C8 C9 179.4(12) . . . . ?
O2 P1 O1 Tb1 -13.8(10) . . . . ?
O2 P1 C1 N1 3.1(13) . . . . ?
O1 P1 C1 N1 -123.7(11) . . . . ?
O3 P1 O1 Tb1 -140.4(7) . . . . ?
O3 P1 C1 N1 118.9(11) . . . . ?
O5 P2 O4 Tb1 -12.2(13) . . . . ?
O5 P2 C2 N1 -55.3(12) . . . . ?
O4 P2 O5 Tb1 -30.0(13) . . . 7_565 ?
O4 P2 C2 N1 71.9(12) . . . . ?
O6 P2 O5 Tb1 -160.5(9) . . . 7_565 ?
O6 P2 O4 Tb1 118.8(11) . . . . ?
O6 P2 C2 N1 -171.4(11) . . . . ?
O8 C10 C11 O7 2.2(19) . . . . ?
O8 C10 C11 O10 -178.4(12) . . . . ?
O9 C10 C11 O7 -178.5(11) . . . . ?
O9 C10 C11 O10 1(2) . . . . ?
N1 C3 C4 C9 82.2(14) . . . . ?
N1 C3 C4 C5 -98.4(14) . . . . ?
C1 P1 O1 Tb1 107.7(8) . . . . ?
C1 N1 C2 P2 -73.4(14) . . . . ?
C1 N1 C3 C4 -75.8(16) . . . . ?
C2 P2 O5 Tb1 92.5(11) . . . 7_565 ?
C2 P2 O4 Tb1 -132.1(10) . . . . ?
C2 N1 C1 P1 93.0(14) . . . . ?
C2 N1 C3 C4 54.0(17) . . . . ?
C3 N1 C1 P1 -138.5(11) . . . . ?
C3 N1 C2 P2 158.4(10) . . . . ?
C3 C4 C5 C6 -179.5(10) . . . . ?
C9 C4 C5 C6 0.0 . . . . ?
C4 C9 C8 C7 0.0 . . . . ?
C4 C5 C6 C7 0.0 . . . . ?
C5 C6 C7 F1 -179.4(12) . . . . ?
C5 C6 C7 C8 0.0 . . . . ?
C6 C7 C8 C9 0.0 . . . . ?
C8 C9 C4 C3 179.5(10) . . . . ?
C8 C9 C4 C5 0.0 . . . . ?

loop_
_twin_individual_id
_twin_individual_mass_fraction_refined
_oxdiff_twin_reflns_isolated
_oxdiff_twin_reflns_overlapped
_twin_individual_twin_lattice_type
_twin_individual_twin_matrix_11
_twin_individual_twin_matrix_12
_twin_individual_twin_matrix_13
_twin_individual_twin_matrix_21
_twin_individual_twin_matrix_22
_twin_individual_twin_matrix_23
_twin_individual_twin_matrix_31
_twin_individual_twin_matrix_32
_twin_individual_twin_matrix_33
1 0.6604 7374 1530 ref 1.0000 0.0000 0.0000 0.0000 1.0000 0.0000 0.0000 0.0000 1.0000
2 0.3396 7360 1530 nmt 0.9989 -0.0949 -0.0006 0.0253 0.9985 0.0003 0.0006 0.0004 0.9999
